data_7154351
loop_
_publ_author_name
'Baumann, Marcus'
'Rodriguez Garcia, Antonio M.'
'Baxendale, Ian R.'

_publ_section_title
;
 Flow synthesis of ethyl isocyanoacetate enabling the telescoped synthesis
 of 1,2,4-triazoles and pyrrolo-[1,2-c]pyrimidines.
;
_journal_issue 14
_journal_name_full 'Organic &amp; biomolecular chemistry'
_journal_page_first 4231
_journal_page_last 4239
_journal_paper_doi 10.1039/c5ob00245a
_journal_volume 13
_journal_year 2015
_chemical_formula_moiety 'C10 H8 I N3 O4'
_chemical_formula_sum 'C10 H8 I N3 O4'
_chemical_formula_weight 361.09
_chemical_name_systematic
;
 ? 
;
_space_group_crystal_system monoclinic
_space_group_IT_number 14
_space_group_name_Hall '-P 2ybc'
_space_group_name_H-M_alt 'P 1 21/c 1'
_symmetry_space_group_name_Hall '-P 2ybc'
_symmetry_space_group_name_H-M 'P 1 21/c 1'
_atom_sites_solution_hydrogens geom
_atom_sites_solution_primary direct
_atom_sites_solution_secondary difmap
_audit_creation_date 2014-12-03
_audit_creation_method
;
Olex2 1.2-beta
(compiled 2014.11.28 svn.r3106 for OlexSys, GUI svn.r4957)
;
_audit_update_record
;
2014-12-15 deposited with the CCDC.
2015-02-26 downloaded from the CCDC.
;
_cell_angle_alpha 90.00
_cell_angle_beta 90.424(2)
_cell_angle_gamma 90.00
_cell_formula_units_Z 4
_cell_length_a 14.7611(3)
_cell_length_b 4.6408(3)
_cell_length_c 17.1279(3)
_cell_measurement_reflns_used 9934
_cell_measurement_temperature 120.0
_cell_measurement_theta_max 31.54
_cell_measurement_theta_min 2.74
_cell_volume 1173.29(8)
_computing_cell_refinement 'SAINT v8.34A (Bruker, 2013)'
_computing_data_collection 'APEX2 v.2013.4_1 (Bruker, 2013)'
_computing_data_reduction 'SAINT v8.34A (Bruker, 2013)'
_computing_molecular_graphics 'Olex2 (Dolomanov et al., 2009)'
_computing_publication_material 'Olex2 (Dolomanov et al., 2009)'
_computing_structure_refinement 'XL (Sheldrick, 2008)'
_computing_structure_solution 'XS (Sheldrick, 2008)'
_diffrn_ambient_temperature 120.0
_diffrn_detector 'Bruker PHOTON 100 CMOS'
_diffrn_detector_type 'CMOS sensor'
_diffrn_measured_fraction_theta_full 0.999
_diffrn_measured_fraction_theta_max 0.999
_diffrn_measurement_device 'Bruker D8 Venture'
_diffrn_measurement_device_type D8Venture
_diffrn_measurement_method \w-scan
_diffrn_radiation_monochromator 'focusing mirrors'
_diffrn_radiation_probe x-ray
_diffrn_radiation_type MoK\a
_diffrn_radiation_wavelength 0.71073
_diffrn_reflns_av_R_equivalents 0.0632
_diffrn_reflns_av_unetI/netI 0.0474
_diffrn_reflns_limit_h_max 20
_diffrn_reflns_limit_h_min -20
_diffrn_reflns_limit_k_max 6
_diffrn_reflns_limit_k_min -6
_diffrn_reflns_limit_l_max 24
_diffrn_reflns_limit_l_min -24
_diffrn_reflns_number 17049
_diffrn_reflns_theta_full 30.00
_diffrn_reflns_theta_max 30.00
_diffrn_reflns_theta_min 2.38
_diffrn_source 'ImuS microsource'
_diffrn_standards_number 0
_exptl_absorpt_coefficient_mu 2.741
_exptl_absorpt_correction_T_max 1.0000
_exptl_absorpt_correction_T_min 0.5916
_exptl_absorpt_correction_type multi-scan
_exptl_absorpt_process_details
;
SADABS-2014/4 (Bruker,2014/4) was used for absorption correction.
wR2(int) was 0.1660 before and 0.0832 after correction.
The Ratio of minimum to maximum transmission is 0.5916.
The \l/2 correction factor is 0.00150.
;
_exptl_crystal_colour 'clear light yellow'
_exptl_crystal_colour_lustre clear
_exptl_crystal_colour_modifier light
_exptl_crystal_colour_primary yellow
_exptl_crystal_density_diffrn 2.044
_exptl_crystal_density_method 'not measured'
_exptl_crystal_description plank
_exptl_crystal_F_000 696
_exptl_crystal_size_max 0.56
_exptl_crystal_size_mid 0.14
_exptl_crystal_size_min 0.07
_refine_diff_density_max 2.010
_refine_diff_density_min -0.660
_refine_diff_density_rms 0.181
_refine_ls_extinction_method none
_refine_ls_goodness_of_fit_ref 1.036
_refine_ls_hydrogen_treatment constr
_refine_ls_matrix_type full
_refine_ls_number_parameters 164
_refine_ls_number_reflns 3436
_refine_ls_number_restraints 0
_refine_ls_restrained_S_all 1.036
_refine_ls_R_factor_all 0.0384
_refine_ls_R_factor_gt 0.0320
_refine_ls_shift/su_max 0.002
_refine_ls_shift/su_mean 0.000
_refine_ls_structure_factor_coef Fsqd
_refine_ls_weighting_details 'calc w=1/[\s^2^(Fo^2^)+(0.0400P)^2^+0.4000P] where P=(Fo^2^+2Fc^2^)/3'
_refine_ls_weighting_scheme calc
_refine_ls_wR_factor_gt 0.0742
_refine_ls_wR_factor_ref 0.0774
_reflns_number_gt 3039
_reflns_number_total 3436
_reflns_threshold_expression >2sigma(I)
_cod_data_source_file c5ob00245a3.cif
_cod_data_source_block 14srv265
_cod_depositor_comments
;
The following automatic conversions were performed:

'_diffrn_radiation_probe' value 'X-ray' changed to 'x-ray' according
to
/usr/data/users/saulius/crontab/automatic-downloads/rss-feeds/RSC/lib/dictionaries/cif_core.dic
dictionary named 'cif_core.dic' version 2.4.2 from 2011-04-26.

Automatic conversion script
Id: cif_fix_values 3086 2015-02-26 13:12:21Z robertas 

 Adding full bibliography for 7154349--7154352.cif.
;
_cod_database_code 7154351
_computing.bruker_data_scaling 'SADABS V2012/1 (Bruker AXS Inc.)'

_olex2_refinement_description
;
1. Fixed Uiso
 At 1.2 times of:
  All C(H) groups, All C(H,H) groups
 At 1.5 times of:
  All C(H,H,H) groups
2.a Secondary CH2 refined with riding coordinates:
 C9(H9A,H9B)
2.b Aromatic/amide H refined with riding coordinates:
 C2(H2), C5(H5), C7(H7)
2.c Idealised Me refined as rotating group:
 C10(H10A,H10B,H10C)
;
_olex2_submission_special_instructions 'No special instructions were received'

loop_
_space_group_symop_id
_space_group_symop_operation_xyz
1 'x, y, z'
2 '-x, y+1/2, -z+1/2'
3 '-x, -y, -z'
4 'x, -y-1/2, z-1/2'

loop_
_atom_site_label
_atom_site_type_symbol
_atom_site_fract_x
_atom_site_fract_y
_atom_site_fract_z
_atom_site_U_iso_or_equiv
_atom_site_adp_type
_atom_site_occupancy
_atom_site_calc_flag
_atom_site_refinement_flags_posn
I1 I 0.800365(10) 0.16103(3) 0.424289(8) 0.01398(7) Uani 1 d .
O1 O 0.93764(12) -0.5247(4) 0.73543(10) 0.0147(3) Uani 1 d .
O2 O 1.01070(13) -0.6134(4) 0.62787(11) 0.0172(4) Uani 1 d .
O3 O 0.62538(12) 0.5043(4) 0.80143(10) 0.0149(3) Uani 1 d .
O4 O 0.61259(13) 0.6868(4) 0.68008(12) 0.0174(4) Uani 1 d .
N1 N 0.75622(14) 0.1378(4) 0.75964(12) 0.0108(4) Uani 1 d .
N2 N 0.84241(13) -0.0865(4) 0.66205(11) 0.0091(4) Uani 1 d .
N3 N 0.95442(13) -0.4776(4) 0.66595(11) 0.0113(4) Uani 1 d .
C1 C 0.90584(16) -0.2610(5) 0.62628(14) 0.0110(4) Uani 1 d .
C2 C 0.90487(17) -0.2100(5) 0.54680(15) 0.0124(5) Uani 1 d .
H2 H 0.9419 -0.3021 0.5092 0.015 Uiso 1 calc R
C3 C 0.84005(16) 0.0001(5) 0.53180(13) 0.0123(4) Uani 1 d .
C4 C 0.80161(16) 0.0780(5) 0.60298(14) 0.0110(4) Uani 1 d .
C5 C 0.73523(16) 0.2790(5) 0.62538(14) 0.0114(4) Uani 1 d .
H5 H 0.7053 0.3955 0.5876 0.014 Uiso 1 calc R
C6 C 0.71509(16) 0.3018(5) 0.70256(14) 0.0105(4) Uani 1 d .
C7 C 0.81813(16) -0.0459(5) 0.73905(13) 0.0108(4) Uani 1 d .
H7 H 0.8478 -0.1562 0.7784 0.013 Uiso 1 calc R
C8 C 0.64556(15) 0.5197(5) 0.72599(14) 0.0122(4) Uani 1 d .
C9 C 0.55953(19) 0.7163(6) 0.82816(17) 0.0198(5) Uani 1 d .
H9A H 0.5025 0.6985 0.7977 0.024 Uiso 1 calc R
H9B H 0.5836 0.9135 0.8210 0.024 Uiso 1 calc R
C10 C 0.5421(3) 0.6614(7) 0.91236(19) 0.0324(8) Uani 1 d .
H10A H 0.5207 0.4630 0.9191 0.049 Uiso 1 calc GR
H10B H 0.4958 0.7956 0.9310 0.049 Uiso 1 calc GR
H10C H 0.5982 0.6893 0.9423 0.049 Uiso 1 calc GR

loop_
_atom_site_aniso_label
_atom_site_aniso_U_11
_atom_site_aniso_U_22
_atom_site_aniso_U_33
_atom_site_aniso_U_23
_atom_site_aniso_U_13
_atom_site_aniso_U_12
I1 0.01814(10) 0.01713(10) 0.00669(9) 0.00119(5) 0.00000(6) 0.00015(6)
O1 0.0179(8) 0.0159(9) 0.0103(8) 0.0019(7) 0.0012(6) 0.0005(7)
O2 0.0161(9) 0.0205(9) 0.0151(9) -0.0012(7) 0.0039(7) 0.0073(7)
O3 0.0154(8) 0.0169(9) 0.0125(8) -0.0007(7) 0.0043(6) 0.0047(7)
O4 0.0179(9) 0.0189(10) 0.0154(9) 0.0017(7) 0.0010(7) 0.0045(7)
N1 0.0122(9) 0.0124(10) 0.0079(9) -0.0006(7) -0.0007(7) -0.0011(7)
N2 0.0093(9) 0.0096(9) 0.0084(9) -0.0001(7) 0.0004(7) -0.0013(7)
N3 0.0099(9) 0.0120(9) 0.0121(9) -0.0012(8) -0.0002(7) -0.0017(7)
C1 0.0131(11) 0.0096(10) 0.0103(11) -0.0014(9) 0.0014(9) -0.0009(9)
C2 0.0139(11) 0.0121(11) 0.0113(11) -0.0017(8) 0.0022(9) -0.0009(9)
C3 0.0156(11) 0.0134(11) 0.0079(10) 0.0003(9) 0.0001(8) -0.0028(9)
C4 0.0129(10) 0.0126(10) 0.0075(10) 0.0006(8) -0.0002(8) -0.0026(9)
C5 0.0107(10) 0.0118(11) 0.0116(11) 0.0012(9) -0.0015(8) -0.0002(9)
C6 0.0093(10) 0.0118(11) 0.0105(11) -0.0013(8) -0.0002(8) -0.0024(8)
C7 0.0124(10) 0.0130(11) 0.0069(10) -0.0005(8) 0.0010(8) -0.0018(9)
C8 0.0093(10) 0.0119(11) 0.0153(11) -0.0014(9) 0.0007(8) -0.0025(9)
C9 0.0201(13) 0.0213(13) 0.0179(13) -0.0017(10) 0.0050(10) 0.0079(11)
C10 0.0354(18) 0.042(2) 0.0199(15) -0.0022(12) 0.0083(13) 0.0182(14)

loop_
_atom_type_symbol
_atom_type_description
_atom_type_scat_dispersion_real
_atom_type_scat_dispersion_imag
_atom_type_scat_source
C C 0.0033 0.0016 'International Tables Vol C Tables 4.2.6.8 and 6.1.1.4'
H H 0.0000 0.0000 'International Tables Vol C Tables 4.2.6.8 and 6.1.1.4'
I I -0.4742 1.8119 'International Tables Vol C Tables 4.2.6.8 and 6.1.1.4'
N N 0.0061 0.0033 'International Tables Vol C Tables 4.2.6.8 and 6.1.1.4'
O O 0.0106 0.0060 'International Tables Vol C Tables 4.2.6.8 and 6.1.1.4'

loop_
_geom_angle_atom_site_label_1
_geom_angle_atom_site_label_2
_geom_angle_atom_site_label_3
_geom_angle
C8 O3 C9 115.04(19)
C7 N1 C6 118.5(2)
C1 N2 C4 106.73(19)
C7 N2 C1 133.1(2)
C7 N2 C4 120.1(2)
O1 N3 C1 119.08(19)
O2 N3 O1 124.0(2)
O2 N3 C1 116.9(2)
N2 C1 N3 123.2(2)
C2 C1 N2 109.5(2)
C2 C1 N3 126.9(2)
C1 C2 H2 126.1
C1 C2 C3 107.7(2)
C3 C2 H2 126.1
C2 C3 I1 127.48(18)
C2 C3 C4 107.7(2)
C4 C3 I1 124.74(18)
N2 C4 C5 117.4(2)
C3 C4 N2 108.3(2)
C3 C4 C5 134.2(2)
C4 C5 H5 120.9
C6 C5 C4 118.3(2)
C6 C5 H5 120.9
N1 C6 C8 118.8(2)
C5 C6 N1 123.3(2)
C5 C6 C8 117.9(2)
N1 C7 N2 122.4(2)
N1 C7 H7 118.8
N2 C7 H7 118.8
O3 C8 C6 112.5(2)
O4 C8 O3 125.2(2)
O4 C8 C6 122.3(2)
O3 C9 H9A 110.1
O3 C9 H9B 110.1
O3 C9 C10 108.0(2)
H9A C9 H9B 108.4
C10 C9 H9A 110.1
C10 C9 H9B 110.1
C9 C10 H10A 109.5
C9 C10 H10B 109.5
C9 C10 H10C 109.5
H10A C10 H10B 109.5
H10A C10 H10C 109.5
H10B C10 H10C 109.5

loop_
_geom_bond_atom_site_label_1
_geom_bond_atom_site_label_2
_geom_bond_distance
I1 C3 2.068(2)
O1 N3 1.237(2)
O2 N3 1.233(3)
O3 C8 1.330(3)
O3 C9 1.459(3)
O4 C8 1.205(3)
N1 C6 1.377(3)
N1 C7 1.300(3)
N2 C1 1.384(3)
N2 C4 1.400(3)
N2 C7 1.382(3)
N3 C1 1.407(3)
C1 C2 1.382(3)
C2 H2 0.9500
C2 C3 1.389(3)
C3 C4 1.396(3)
C4 C5 1.408(3)
C5 H5 0.9500
C5 C6 1.361(3)
C6 C8 1.498(3)
C7 H7 0.9500
C9 H9A 0.9900
C9 H9B 0.9900
C9 C10 1.489(4)
C10 H10A 0.9800
C10 H10B 0.9800
C10 H10C 0.9800

loop_
_geom_torsion_atom_site_label_1
_geom_torsion_atom_site_label_2
_geom_torsion_atom_site_label_3
_geom_torsion_atom_site_label_4
_geom_torsion
N1 C6 C8 O3 -6.7(3)
N1 C6 C8 O4 173.6(2)
N2 C1 N3 O1 3.1(3)
N2 C1 N3 O2 -178.2(2)
C2 C1 N3 O1 -168.8(2)
C2 C1 N3 O2 9.9(4)
C5 C6 C8 O3 174.1(2)
C5 C6 C8 O4 -5.6(4)
C6 C8 O3 C9 178.6(2)
C9 O3 C8 O4 -1.7(4)
C10 C9 O3 C8 177.7(2)
